data_7044145
loop_
_publ_author_name
'yang, wei'
'Yang, Hua'
'Zeng, Suyuan'
'Li, DaCheng'
'Dou, Jianmin'

_publ_section_title
;
 Unprecedented Family of Heterometallic
 Ln&#x0406;&#x0406;&#x0406;[18-Metallacrown-6] Complexes: Syntheses,
 Structures and Magnetic Properties
;
_journal_name_full 'Dalton Trans.'
_journal_paper_doi 10.1039/C7DT02735D
_journal_year 2017
_chemical_formula_sum 'C95 H145 Fe6 N6 O21 Y'
_chemical_formula_weight 2131.17
_space_group_crystal_system triclinic
_space_group_IT_number 2
_space_group_name_Hall '-P 1'
_space_group_name_H-M_alt 'P -1'
_symmetry_space_group_name_Hall '-P 1'
_symmetry_space_group_name_H-M 'P -1'
_atom_sites_solution_hydrogens mixed
_audit_creation_method SHELXL-2014/6
_audit_update_record
;
2017-08-23 deposited with the CCDC.
2017-09-07 downloaded from the CCDC.
;
_cell_angle_alpha 70.1240(10)
_cell_angle_beta 76.593(2)
_cell_angle_gamma 68.8370(10)
_cell_formula_units_Z 2
_cell_length_a 18.8699(15)
_cell_length_b 19.3020(17)
_cell_length_c 20.6676(18)
_cell_measurement_reflns_used 5196
_cell_measurement_temperature 298(2)
_cell_measurement_theta_max 25.7725
_cell_measurement_theta_min 2.502
_cell_volume 6550.5(10)
_computing_cell_refinement 'Bruker SMART'
_computing_data_collection 'Bruker SMART'
_computing_data_reduction 'Bruker SHELXTL'
_computing_molecular_graphics 'Bruker SHELXTL'
_computing_publication_material 'Bruker SHELXTL'
_computing_structure_refinement 'SHELXL-2014/6 (Sheldrick, 2014)'
_computing_structure_solution 'SHELXS-97 (Sheldrick, 1990)'
_diffrn_ambient_temperature 298(2)
_diffrn_measured_fraction_theta_full 0.959
_diffrn_measured_fraction_theta_max 0.984
_diffrn_measurement_device_type 'CCD area detector'
_diffrn_measurement_method 'phi and omega scans'
_diffrn_radiation_type MoK\a
_diffrn_radiation_wavelength 0.71073
_diffrn_reflns_av_R_equivalents 0.0488
_diffrn_reflns_av_unetI/netI 0.1767
_diffrn_reflns_Laue_measured_fraction_full 0.959
_diffrn_reflns_Laue_measured_fraction_max 0.984
_diffrn_reflns_limit_h_max 22
_diffrn_reflns_limit_h_min -22
_diffrn_reflns_limit_k_max 22
_diffrn_reflns_limit_k_min -22
_diffrn_reflns_limit_l_max 24
_diffrn_reflns_limit_l_min -19
_diffrn_reflns_number 33593
_diffrn_reflns_point_group_measured_fraction_full 0.959
_diffrn_reflns_point_group_measured_fraction_max 0.984
_diffrn_reflns_theta_full 25.242
_diffrn_reflns_theta_max 25.020
_diffrn_reflns_theta_min 2.221
_exptl_absorpt_coefficient_mu 1.136
_exptl_absorpt_correction_T_max 0.8852
_exptl_absorpt_correction_T_min 0.7196
_exptl_absorpt_correction_type multi-scan
_exptl_absorpt_process_details sadabs
_exptl_crystal_colour black-red
_exptl_crystal_density_diffrn 1.080
_exptl_crystal_description block
_exptl_crystal_F_000 2240
_exptl_crystal_size_max 0.310
_exptl_crystal_size_mid 0.160
_exptl_crystal_size_min 0.110
_refine_diff_density_max 0.867
_refine_diff_density_min -0.410
_refine_diff_density_rms 0.070
_refine_ls_extinction_method none
_refine_ls_goodness_of_fit_ref 1.039
_refine_ls_hydrogen_treatment constr
_refine_ls_matrix_type full
_refine_ls_number_parameters 1281
_refine_ls_number_reflns 22742
_refine_ls_number_restraints 518
_refine_ls_restrained_S_all 1.047
_refine_ls_R_factor_all 0.1409
_refine_ls_R_factor_gt 0.0583
_refine_ls_shift/su_max 0.016
_refine_ls_shift/su_mean 0.001
_refine_ls_structure_factor_coef Fsqd
_refine_ls_weighting_details 'w=1/[\s^2^(Fo^2^)+(0.0244P)^2^] where P=(Fo^2^+2Fc^2^)/3'
_refine_ls_weighting_scheme calc
_refine_ls_wR_factor_gt 0.1105
_refine_ls_wR_factor_ref 0.1181
_reflns_Friedel_coverage 0.000
_reflns_number_gt 9525
_reflns_number_total 22742
_reflns_threshold_expression 'I > 2\s(I)'
_cod_data_source_file c7dt02735d2.cif
_cod_data_source_block 161215b
_cod_database_code 7044145
_shelx_space_group_comment
; 
The symmetry employed for this shelxl refinement is uniquely defined 
by the following loop, which should always be used as a source of 
symmetry information in preference to the above space-group names. 
They are only intended as comments. 
;
_shelx_estimated_absorpt_t_min 0.720
_shelx_estimated_absorpt_t_max 0.885
_shelxl_version_number 2014/6

loop_
_space_group_symop_operation_xyz
'x, y, z'
'-x, -y, -z'

loop_
_atom_site_label
_atom_site_type_symbol
_atom_site_fract_x
_atom_site_fract_y
_atom_site_fract_z
_atom_site_U_iso_or_equiv
_atom_site_adp_type
_atom_site_occupancy
_atom_site_site_symmetry_order
_atom_site_calc_flag
_atom_site_refinement_flags_posn
_atom_site_refinement_flags_adp
_atom_site_refinement_flags_occupancy
_atom_site_disorder_assembly
_atom_site_disorder_group
Y1 Y 0.58118(3) 0.72233(3) 0.25209(3) 0.04439(18) Uani 1 1 d . U . . .
Fe1 Fe 0.71060(5) 0.76458(4) 0.30625(4) 0.0450(2) Uani 1 1 d . . . . .
Fe2 Fe 0.77262(5) 0.74374(5) 0.14359(5) 0.0504(3) Uani 1 1 d . . . . .
Fe6 Fe 0.76548(4) 0.59963(4) 0.25443(4) 0.0420(2) Uani 1 1 d . . . . .
Fe4 Fe 0.44282(5) 0.68766(5) 0.20439(5) 0.0483(3) Uani 1 1 d . . . . .
Fe3 Fe 0.62966(5) 0.61386(5) 0.13744(4) 0.0460(2) Uani 1 1 d . . . . .
Fe5 Fe 0.57353(5) 0.51842(4) 0.27497(4) 0.0440(2) Uani 1 1 d . . . . .
N1 N 0.7768(3) 0.8276(3) 0.2310(3) 0.0557(14) Uani 1 1 d . . . . .
N2 N 0.6839(3) 0.7509(3) 0.0944(3) 0.0487(14) Uani 1 1 d . . . . .
N3 N 0.8059(3) 0.6063(3) 0.3397(2) 0.0424(13) Uani 1 1 d . . . . .
N4 N 0.4132(3) 0.5920(3) 0.2716(2) 0.0471(13) Uani 1 1 d . . . . .
N5 N 0.5353(3) 0.6591(3) 0.0788(3) 0.0547(14) Uani 1 1 d . . . . .
N6 N 0.6448(2) 0.5316(3) 0.3305(2) 0.0404(12) Uani 1 1 d . . . . .
O1 O 0.7038(2) 0.8314(2) 0.35947(19) 0.0524(11) Uani 1 1 d . . . . .
O2 O 0.7903(3) 0.8248(2) 0.1628(2) 0.0746(14) Uani 1 1 d . . . . .
O3 O 0.8235(2) 0.7699(2) 0.0524(2) 0.0610(12) Uani 1 1 d . . . . .
O4 O 0.6233(2) 0.7226(2) 0.13577(19) 0.0493(11) Uani 1 1 d . . . . .
O5 O 0.8264(2) 0.4946(2) 0.27956(19) 0.0454(10) Uani 1 1 d . . . . .
O6 O 0.7752(2) 0.6724(2) 0.3630(2) 0.0515(11) Uani 1 1 d . . . . .
O7 O 0.3353(2) 0.7367(2) 0.2015(2) 0.0585(12) Uani 1 1 d . . . . .
O8 O 0.4677(2) 0.5274(2) 0.3041(2) 0.0586(12) Uani 1 1 d . . . . .
O9 O 0.6901(2) 0.5998(2) 0.0526(2) 0.0538(11) Uani 1 1 d . . . . .
O10 O 0.4609(2) 0.6883(2) 0.1097(2) 0.0703(13) Uani 1 1 d . . . . .
O11 O 0.6015(2) 0.4131(2) 0.3302(2) 0.0480(11) Uani 1 1 d . . . . .
O12 O 0.66115(18) 0.60200(19) 0.31023(18) 0.0402(10) Uani 1 1 d . . . . .
O13 O 0.72599(19) 0.58007(19) 0.18186(18) 0.0504(11) Uani 1 1 d . . . . .
H13H H 0.7397 0.5310 0.1920 0.060 Uiso 1 1 d R U . . .
O14 O 0.71180(18) 0.71608(18) 0.23567(18) 0.0403(10) Uani 1 1 d . . . . .
C12' C 0.8909(18) 1.0072(17) 0.4371(9) 0.122(6) Uani 0.412(4) 1 d D . P A 2
H12A H 0.9334 1.0212 0.4408 0.183 Uiso 0.412(4) 1 calc R U P A 2
H12B H 0.8889 0.9601 0.4724 0.183 Uiso 0.412(4) 1 calc R U P A 2
H12C H 0.8442 1.0479 0.4430 0.183 Uiso 0.412(4) 1 calc R U P A 2
C13' C 0.8873(13) 1.0712(9) 0.3072(9) 0.119(6) Uani 0.412(4) 1 d D . P A 2
H13A H 0.9168 1.1008 0.3109 0.178 Uiso 0.412(4) 1 calc R U P A 2
H13B H 0.8339 1.1005 0.3106 0.178 Uiso 0.412(4) 1 calc R U P A 2
H13C H 0.9029 1.0599 0.2633 0.178 Uiso 0.412(4) 1 calc R U P A 2
C14' C 0.9822(9) 0.9409(10) 0.3508(13) 0.126(6) Uani 0.412(4) 1 d D . P A 2
H14A H 0.9910 0.9400 0.3034 0.189 Uiso 0.412(4) 1 calc R U P A 2
H14B H 0.9867 0.8896 0.3809 0.189 Uiso 0.412(4) 1 calc R U P A 2
H14C H 1.0193 0.9595 0.3587 0.189 Uiso 0.412(4) 1 calc R U P A 2
O15 O 0.55077(18) 0.62971(17) 0.22177(17) 0.0393(10) Uani 1 1 d . . . . .
O16 O 0.6030(2) 0.7732(2) 0.3282(2) 0.0537(11) Uani 1 1 d . . . . .
O17 O 0.4586(2) 0.7698(2) 0.2262(2) 0.0581(12) Uani 1 1 d . . . . .
O18 O 0.5088(2) 0.6713(2) 0.3603(2) 0.0649(13) Uani 1 1 d D . . . .
H18B H 0.5315 0.6230 0.3745 0.078 Uiso 1 1 d R U . . .
O19 O 0.5649(2) 0.8599(2) 0.1889(2) 0.0795(14) Uani 1 1 d . U . . .
H19B H 0.5915 0.8611 0.1495 0.095 Uiso 1 1 d R U . . .
H19C H 0.5855 0.8764 0.2107 0.095 Uiso 1 1 d R U . . .
O20 O 0.6147(2) 0.5084(2) 0.18228(19) 0.0498(11) Uani 1 1 d . . . . .
O21 O 0.8422(2) 0.6432(2) 0.18169(19) 0.0482(11) Uani 1 1 d . . . . .
C1 C 0.7474(3) 0.8702(3) 0.3639(3) 0.0441(16) Uani 1 1 d . . . . .
C2 C 0.7379(3) 0.8997(3) 0.4196(3) 0.0469(16) Uani 1 1 d . . . . .
C3 C 0.7875(4) 0.9389(3) 0.4176(4) 0.0599(19) Uani 1 1 d . . . . .
H3 H 0.7801 0.9588 0.4547 0.072 Uiso 1 1 calc R U . . .
C4 C 0.8477(4) 0.9517(3) 0.3654(4) 0.0598(19) Uani 1 1 d . . . . .
C5 C 0.8540(4) 0.9244(4) 0.3105(4) 0.067(2) Uani 1 1 d . . . . .
H5 H 0.8911 0.9330 0.2729 0.081 Uiso 1 1 calc R U . . .
C6 C 0.8059(4) 0.8836(3) 0.3091(4) 0.0551(18) Uani 1 1 d . . . . .
C7 C 0.6710(4) 0.8947(4) 0.4783(4) 0.0580(18) Uani 1 1 d . U . . .
C8 C 0.6705(3) 0.8104(3) 0.5126(3) 0.072(2) Uani 1 1 d . U . . .
H8A H 0.7174 0.7801 0.5323 0.108 Uiso 1 1 calc R U . . .
H8B H 0.6660 0.7894 0.4783 0.108 Uiso 1 1 calc R U . . .
H8C H 0.6280 0.8091 0.5484 0.108 Uiso 1 1 calc R U . . .
C9 C 0.5958(3) 0.9436(4) 0.4470(4) 0.082(2) Uani 1 1 d . U . . .
H9A H 0.5532 0.9360 0.4813 0.123 Uiso 1 1 calc R U . . .
H9B H 0.5947 0.9281 0.4079 0.123 Uiso 1 1 calc R U . . .
H9C H 0.5927 0.9974 0.4323 0.123 Uiso 1 1 calc R U . . .
C10 C 0.6737(4) 0.9258(4) 0.5356(4) 0.093(2) Uani 1 1 d . U . . .
H10A H 0.6745 0.9784 0.5163 0.140 Uiso 1 1 calc R U . . .
H10B H 0.7190 0.8947 0.5576 0.140 Uiso 1 1 calc R U . . .
H10C H 0.6292 0.9241 0.5693 0.140 Uiso 1 1 calc R U . . .
C11 C 0.9004(5) 0.9955(5) 0.3658(5) 0.087(2) Uani 1 1 d D U . . .
C12 C 0.9256(12) 0.9750(12) 0.4339(9) 0.122(6) Uani 0.588(4) 1 d . U P A 1
H12D H 0.9591 0.9226 0.4447 0.183 Uiso 0.588(4) 1 calc R U P A 1
H12E H 0.8818 0.9795 0.4686 0.183 Uiso 0.588(4) 1 calc R U P A 1
H12F H 0.9523 1.0093 0.4328 0.183 Uiso 0.588(4) 1 calc R U P A 1
C13 C 0.8496(9) 1.0820(8) 0.3579(9) 0.119(6) Uani 0.588(4) 1 d . U P A 1
H13D H 0.8785 1.1102 0.3651 0.178 Uiso 0.588(4) 1 calc R U P A 1
H13E H 0.8049 1.0837 0.3917 0.178 Uiso 0.588(4) 1 calc R U P A 1
H13F H 0.8344 1.1049 0.3122 0.178 Uiso 0.588(4) 1 calc R U P A 1
C14 C 0.9740(9) 0.9874(9) 0.3140(9) 0.126(6) Uani 0.588(4) 1 d . U P A 1
H14D H 1.0093 1.0038 0.3276 0.189 Uiso 0.588(4) 1 calc R U P A 1
H14E H 0.9617 1.0192 0.2685 0.189 Uiso 0.588(4) 1 calc R U P A 1
H14F H 0.9968 0.9343 0.3137 0.189 Uiso 0.588(4) 1 calc R U P A 1
C15 C 0.8131(4) 0.8655(3) 0.2455(4) 0.066(2) Uani 1 1 d . . . . .
H15 H 0.8483 0.8831 0.2100 0.079 Uiso 1 1 calc R U . . .
C16 C 0.8049(4) 0.8007(4) -0.0105(4) 0.0562(19) Uani 1 1 d . . . . .
C17 C 0.8548(4) 0.8290(4) -0.0680(4) 0.0603(19) Uani 1 1 d . . . . .
C18 C 0.8324(5) 0.8576(4) -0.1340(4) 0.071(2) Uani 1 1 d . . . . .
H18 H 0.8660 0.8765 -0.1706 0.086 Uiso 1 1 calc R U . . .
C19 C 0.7647(5) 0.8600(4) -0.1490(4) 0.075(2) Uani 1 1 d . . . . .
C20 C 0.7155(4) 0.8328(4) -0.0933(4) 0.073(2) Uani 1 1 d . . . . .
H20 H 0.6686 0.8334 -0.1011 0.087 Uiso 1 1 calc R U . . .
C21 C 0.7344(4) 0.8040(3) -0.0247(3) 0.0568(18) Uani 1 1 d . . . . .
C22 C 0.9331(5) 0.8260(4) -0.0553(4) 0.077(2) Uani 1 1 d . U . . .
C23 C 0.9825(4) 0.7416(4) -0.0319(4) 0.104(3) Uani 1 1 d . U . . .
H23A H 1.0338 0.7396 -0.0307 0.155 Uiso 1 1 calc R U . . .
H23B H 0.9832 0.7151 -0.0639 0.155 Uiso 1 1 calc R U . . .
H23C H 0.9616 0.7172 0.0135 0.155 Uiso 1 1 calc R U . . .
C24 C 0.9255(4) 0.8678(4) -0.0010(4) 0.097(3) Uani 1 1 d . U . . .
H24A H 0.9035 0.8415 0.0430 0.146 Uiso 1 1 calc R U . . .
H24B H 0.8932 0.9203 -0.0155 0.146 Uiso 1 1 calc R U . . .
H24C H 0.9753 0.8675 0.0032 0.146 Uiso 1 1 calc R U . . .
C25 C 0.9769(4) 0.8676(4) -0.1244(4) 0.103(3) Uani 1 1 d . U . . .
H25A H 0.9492 0.9218 -0.1381 0.154 Uiso 1 1 calc R U . . .
H25B H 0.9807 0.8451 -0.1604 0.154 Uiso 1 1 calc R U . . .
H25C H 1.0274 0.8609 -0.1163 0.154 Uiso 1 1 calc R U . . .
C26 C 0.7477(5) 0.8869(4) -0.2234(4) 0.090(3) Uani 1 1 d D U . . .
C27 C 0.7544(10) 0.9690(7) -0.2617(8) 0.128(5) Uani 0.588(4) 1 d D U P A 1
H27A H 0.7272 0.9910 -0.3015 0.192 Uiso 0.588(4) 1 calc R U P A 1
H27B H 0.8073 0.9658 -0.2763 0.192 Uiso 0.588(4) 1 calc R U P A 1
H27C H 0.7327 1.0013 -0.2309 0.192 Uiso 0.588(4) 1 calc R U P A 1
C28 C 0.7989(9) 0.8287(9) -0.2625(9) 0.139(6) Uani 0.588(4) 1 d D U P A 1
H28A H 0.8012 0.7772 -0.2339 0.208 Uiso 0.588(4) 1 calc R U P A 1
H28B H 0.8495 0.8336 -0.2740 0.208 Uiso 0.588(4) 1 calc R U P A 1
H28C H 0.7783 0.8387 -0.3043 0.208 Uiso 0.588(4) 1 calc R U P A 1
C29 C 0.6644(7) 0.8926(10) -0.2269(9) 0.156(7) Uani 0.588(4) 1 d D U P A 1
H29A H 0.6293 0.9254 -0.1996 0.233 Uiso 0.588(4) 1 calc R U P A 1
H29B H 0.6584 0.8419 -0.2090 0.233 Uiso 0.588(4) 1 calc R U P A 1
H29C H 0.6538 0.9142 -0.2742 0.233 Uiso 0.588(4) 1 calc R U P A 1
C27' C 0.8167(9) 0.9106(13) -0.2727(10) 0.128(5) Uani 0.412(4) 1 d D . P A 2
H27D H 0.8126 0.9151 -0.3195 0.192 Uiso 0.412(4) 1 calc R U P A 2
H27E H 0.8638 0.8718 -0.2590 0.192 Uiso 0.412(4) 1 calc R U P A 2
H27F H 0.8161 0.9594 -0.2698 0.192 Uiso 0.412(4) 1 calc R U P A 2
C28' C 0.7428(15) 0.8189(11) -0.2416(14) 0.139(6) Uani 0.412(4) 1 d D . P A 2
H28D H 0.6912 0.8166 -0.2295 0.208 Uiso 0.412(4) 1 calc R U P A 2
H28E H 0.7767 0.7716 -0.2165 0.208 Uiso 0.412(4) 1 calc R U P A 2
H28F H 0.7574 0.8254 -0.2905 0.208 Uiso 0.412(4) 1 calc R U P A 2
C29' C 0.6763(10) 0.9552(11) -0.2298(13) 0.156(7) Uani 0.412(4) 1 d D . P A 2
H29D H 0.6843 0.9960 -0.2703 0.233 Uiso 0.412(4) 1 calc R U P A 2
H29E H 0.6643 0.9732 -0.1894 0.233 Uiso 0.412(4) 1 calc R U P A 2
H29F H 0.6346 0.9401 -0.2338 0.233 Uiso 0.412(4) 1 calc R U P A 2
C30 C 0.6793(4) 0.7758(3) 0.0289(4) 0.0573(18) Uani 1 1 d . . . . .
H30 H 0.6361 0.7756 0.0148 0.069 Uiso 1 1 calc R U . . .
C31 C 0.8826(3) 0.4507(4) 0.3183(3) 0.0441(16) Uani 1 1 d . . . . .
C32 C 0.9258(3) 0.3737(4) 0.3132(3) 0.0491(17) Uani 1 1 d . . . . .
C33 C 0.9850(4) 0.3332(3) 0.3535(4) 0.0619(19) Uani 1 1 d . . . . .
H33 H 1.0139 0.2840 0.3498 0.074 Uiso 1 1 calc R U . . .
C34 C 1.0050(4) 0.3602(4) 0.3997(4) 0.0596(19) Uani 1 1 d . . . . .
C35 C 0.9611(3) 0.4314(4) 0.4061(3) 0.0574(18) Uani 1 1 d . . . . .
H35 H 0.9714 0.4501 0.4377 0.069 Uiso 1 1 calc R U . . .
C36 C 0.8998(3) 0.4783(3) 0.3662(3) 0.0452(16) Uani 1 1 d . . . . .
C37 C 0.9083(4) 0.3392(3) 0.2644(4) 0.0598(19) Uani 1 1 d . U . . .
C38 C 0.9608(4) 0.2560(3) 0.2682(4) 0.097(3) Uani 1 1 d . U . . .
H38A H 0.9434 0.2347 0.2413 0.145 Uiso 1 1 calc R U . . .
H38B H 0.9594 0.2248 0.3156 0.145 Uiso 1 1 calc R U . . .
H38C H 1.0123 0.2565 0.2501 0.145 Uiso 1 1 calc R U . . .
C39 C 0.9189(4) 0.3870(4) 0.1889(4) 0.087(2) Uani 1 1 d . U . . .
H39A H 0.8803 0.4367 0.1821 0.131 Uiso 1 1 calc R U . . .
H39B H 0.9144 0.3605 0.1590 0.131 Uiso 1 1 calc R U . . .
H39C H 0.9687 0.3939 0.1781 0.131 Uiso 1 1 calc R U . . .
C40 C 0.8235(3) 0.3361(3) 0.2847(3) 0.074(2) Uani 1 1 d . U . . .
H40A H 0.7887 0.3877 0.2782 0.112 Uiso 1 1 calc R U . . .
H40B H 0.8166 0.3070 0.3324 0.112 Uiso 1 1 calc R U . . .
H40C H 0.8136 0.3115 0.2559 0.112 Uiso 1 1 calc R U . . .
C41 C 1.0743(4) 0.3107(4) 0.4385(4) 0.089(3) Uani 1 1 d D U . . .
C42 C 1.1436(5) 0.3174(7) 0.3789(5) 0.086(4) Uani 0.588(4) 1 d D U P A 1
H42A H 1.1905 0.2819 0.3960 0.129 Uiso 0.588(4) 1 calc R U P A 1
H42B H 1.1463 0.3693 0.3642 0.129 Uiso 0.588(4) 1 calc R U P A 1
H42C H 1.1358 0.3051 0.3403 0.129 Uiso 0.588(4) 1 calc R U P A 1
C43 C 1.0798(9) 0.2253(6) 0.4673(9) 0.142(6) Uani 0.588(4) 1 d D U P A 1
H43A H 1.1265 0.1969 0.4878 0.213 Uiso 0.588(4) 1 calc R U P A 1
H43B H 1.0797 0.2058 0.4304 0.213 Uiso 0.588(4) 1 calc R U P A 1
H43C H 1.0369 0.2195 0.5018 0.213 Uiso 0.588(4) 1 calc R U P A 1
C44 C 1.0811(9) 0.3460(9) 0.4924(7) 0.119(5) Uani 0.588(4) 1 d D U P A 1
H44A H 1.0398 0.3428 0.5294 0.178 Uiso 0.588(4) 1 calc R U P A 1
H44B H 1.0785 0.3993 0.4708 0.178 Uiso 0.588(4) 1 calc R U P A 1
H44C H 1.1291 0.3179 0.5107 0.178 Uiso 0.588(4) 1 calc R U P A 1
C42' C 1.1054(12) 0.3577(12) 0.4657(10) 0.086(4) Uani 0.412(4) 1 d D . P A 2
H42D H 1.0636 0.3988 0.4788 0.129 Uiso 0.412(4) 1 calc R U P A 2
H42E H 1.1406 0.3791 0.4299 0.129 Uiso 0.412(4) 1 calc R U P A 2
H42F H 1.1313 0.3244 0.5053 0.129 Uiso 0.412(4) 1 calc R U P A 2
C43' C 1.1347(10) 0.2525(11) 0.4033(10) 0.142(6) Uani 0.412(4) 1 d D . P A 2
H43D H 1.1835 0.2403 0.4180 0.213 Uiso 0.412(4) 1 calc R U P A 2
H43E H 1.1379 0.2745 0.3539 0.213 Uiso 0.412(4) 1 calc R U P A 2
H43F H 1.1206 0.2061 0.4159 0.213 Uiso 0.412(4) 1 calc R U P A 2
C44' C 1.0392(10) 0.2589(10) 0.5078(8) 0.119(5) Uani 0.412(4) 1 d D . P A 2
H44D H 1.0050 0.2392 0.4964 0.178 Uiso 0.412(4) 1 calc R U P A 2
H44E H 1.0116 0.2899 0.5388 0.178 Uiso 0.412(4) 1 calc R U P A 2
H44F H 1.0799 0.2164 0.5297 0.178 Uiso 0.412(4) 1 calc R U P A 2
C45 C 0.8589(3) 0.5536(4) 0.3751(3) 0.0470(17) Uani 1 1 d . . . . .
H45 H 0.8718 0.5658 0.4097 0.056 Uiso 1 1 calc R U . . .
C46 C 0.2725(4) 0.7158(4) 0.2208(3) 0.0507(17) Uani 1 1 d . . . . .
C47 C 0.2012(4) 0.7658(4) 0.1979(4) 0.0608(19) Uani 1 1 d . . . . .
C48 C 0.1375(4) 0.7399(4) 0.2224(4) 0.073(2) Uani 1 1 d . . . . .
H48 H 0.0908 0.7739 0.2083 0.088 Uiso 1 1 calc R U . . .
C49 C 0.1387(4) 0.6686(5) 0.2654(4) 0.078(2) Uani 1 1 d . . . . .
C50 C 0.2078(4) 0.6189(4) 0.2866(3) 0.070(2) Uani 1 1 d . . . . .
H50 H 0.2104 0.5699 0.3166 0.084 Uiso 1 1 calc R U . . .
C51 C 0.2755(3) 0.6413(4) 0.2636(3) 0.0495(17) Uani 1 1 d . . . . .
C52 C 0.0652(4) 0.6425(5) 0.2920(5) 0.112(3) Uani 1 1 d D U . . .
C53 C 0.0754(7) 0.5772(8) 0.2575(8) 0.133(5) Uani 0.588(4) 1 d D U P A 1
H53A H 0.1278 0.5448 0.2561 0.199 Uiso 0.588(4) 1 calc R U P A 1
H53B H 0.0619 0.6008 0.2112 0.199 Uiso 0.588(4) 1 calc R U P A 1
H53C H 0.0428 0.5464 0.2844 0.199 Uiso 0.588(4) 1 calc R U P A 1
C54 C -0.0105(6) 0.7020(7) 0.2801(9) 0.141(5) Uani 0.588(4) 1 d D U P A 1
H54A H -0.0504 0.6805 0.3068 0.211 Uiso 0.588(4) 1 calc R U P A 1
H54B H -0.0163 0.7182 0.2318 0.211 Uiso 0.588(4) 1 calc R U P A 1
H54C H -0.0137 0.7458 0.2941 0.211 Uiso 0.588(4) 1 calc R U P A 1
C55 C 0.0647(8) 0.5981(8) 0.3716(5) 0.110(5) Uani 0.588(4) 1 d D U P A 1
H55A H 0.0173 0.5866 0.3893 0.165 Uiso 0.588(4) 1 calc R U P A 1
H55B H 0.0700 0.6300 0.3960 0.165 Uiso 0.588(4) 1 calc R U P A 1
H55C H 0.1066 0.5508 0.3781 0.165 Uiso 0.588(4) 1 calc R U P A 1
C53' C 0.0698(13) 0.5673(8) 0.3479(9) 0.133(5) Uani 0.412(4) 1 d D . P A 2
H53D H 0.0212 0.5709 0.3762 0.199 Uiso 0.412(4) 1 calc R U P A 2
H53E H 0.1084 0.5569 0.3761 0.199 Uiso 0.412(4) 1 calc R U P A 2
H53F H 0.0829 0.5260 0.3271 0.199 Uiso 0.412(4) 1 calc R U P A 2
C54' C 0.0307(12) 0.6559(13) 0.2263(7) 0.141(5) Uani 0.412(4) 1 d D U P A 2
H54D H -0.0080 0.6308 0.2384 0.211 Uiso 0.412(4) 1 calc R U P A 2
H54E H 0.0704 0.6349 0.1933 0.211 Uiso 0.412(4) 1 calc R U P A 2
H54F H 0.0084 0.7105 0.2063 0.211 Uiso 0.412(4) 1 calc R U P A 2
C55' C 0.0085(9) 0.7100(8) 0.3244(10) 0.110(5) Uani 0.412(4) 1 d D . P A 2
H55D H 0.0342 0.7179 0.3551 0.165 Uiso 0.412(4) 1 calc R U P A 2
H55E H -0.0360 0.6957 0.3499 0.165 Uiso 0.412(4) 1 calc R U P A 2
H55F H -0.0067 0.7569 0.2879 0.165 Uiso 0.412(4) 1 calc R U P A 2
C56 C 0.1914(4) 0.8477(5) 0.1492(5) 0.082(2) Uani 1 1 d . U . . .
C57 C 0.2032(4) 0.8995(4) 0.1853(4) 0.120(3) Uani 1 1 d . U . . .
H57A H 0.2558 0.8823 0.1931 0.180 Uiso 1 1 calc R U . . .
H57B H 0.1710 0.8966 0.2289 0.180 Uiso 1 1 calc R U . . .
H57C H 0.1901 0.9521 0.1565 0.180 Uiso 1 1 calc R U . . .
C58 C 0.2487(5) 0.8446(4) 0.0837(5) 0.135(4) Uani 1 1 d . U . . .
H58A H 0.2438 0.8962 0.0540 0.203 Uiso 1 1 calc R U . . .
H58B H 0.2386 0.8151 0.0597 0.203 Uiso 1 1 calc R U . . .
H58C H 0.2998 0.8205 0.0961 0.203 Uiso 1 1 calc R U . . .
C59 C 0.1120(4) 0.8889(4) 0.1218(4) 0.127(3) Uani 1 1 d . U . . .
H59A H 0.0723 0.8928 0.1602 0.191 Uiso 1 1 calc R U . . .
H59B H 0.1044 0.8595 0.0961 0.191 Uiso 1 1 calc R U . . .
H59C H 0.1104 0.9399 0.0920 0.191 Uiso 1 1 calc R U . . .
C60 C 0.3454(4) 0.5858(3) 0.2877(3) 0.0522(18) Uani 1 1 d . . . . .
H60 H 0.3411 0.5393 0.3190 0.063 Uiso 1 1 calc R U . . .
C61 C 0.6809(4) 0.6086(4) -0.0122(4) 0.0558(18) Uani 1 1 d . . . . .
C62 C 0.7441(4) 0.5852(4) -0.0615(4) 0.063(2) Uani 1 1 d . . . . .
C63 C 0.7277(5) 0.5950(4) -0.1268(4) 0.077(2) Uani 1 1 d . . . . .
H63 H 0.7689 0.5791 -0.1588 0.093 Uiso 1 1 calc R U . . .
C64 C 0.6550(5) 0.6264(5) -0.1490(4) 0.088(3) Uani 1 1 d . . . . .
C65 C 0.5959(4) 0.6479(4) -0.0995(4) 0.087(2) Uani 1 1 d . . . . .
H65 H 0.5461 0.6684 -0.1109 0.104 Uiso 1 1 calc R U . . .
C66 C 0.6075(4) 0.6402(4) -0.0328(4) 0.066(2) Uani 1 1 d . . . . .
C67 C 0.6389(5) 0.6341(6) -0.2217(4) 0.117(3) Uani 1 1 d D U . . .
C68 C 0.7021(7) 0.5721(8) -0.2523(8) 0.138(6) Uani 0.588(4) 1 d D U P A 1
H68A H 0.6944 0.5802 -0.2990 0.207 Uiso 0.588(4) 1 calc R U P A 1
H68B H 0.6996 0.5215 -0.2247 0.207 Uiso 0.588(4) 1 calc R U P A 1
H68C H 0.7514 0.5760 -0.2523 0.207 Uiso 0.588(4) 1 calc R U P A 1
C69 C 0.6323(10) 0.7150(7) -0.2696(8) 0.142(6) Uani 0.588(4) 1 d D U P A 1
H69A H 0.6799 0.7252 -0.2761 0.213 Uiso 0.588(4) 1 calc R U P A 1
H69B H 0.5923 0.7522 -0.2495 0.213 Uiso 0.588(4) 1 calc R U P A 1
H69C H 0.6203 0.7188 -0.3136 0.213 Uiso 0.588(4) 1 calc R U P A 1
C70 C 0.5641(7) 0.6139(10) -0.2122(10) 0.130(6) Uani 0.588(4) 1 d D U P A 1
H70A H 0.5216 0.6532 -0.1972 0.195 Uiso 0.588(4) 1 calc R U P A 1
H70B H 0.5679 0.5648 -0.1780 0.195 Uiso 0.588(4) 1 calc R U P A 1
H70C H 0.5565 0.6112 -0.2555 0.195 Uiso 0.588(4) 1 calc R U P A 1
C68' C 0.7131(9) 0.6292(14) -0.2711(11) 0.138(6) Uani 0.412(4) 1 d D . P A 2
H68D H 0.7024 0.6410 -0.3176 0.207 Uiso 0.412(4) 1 calc R U P A 2
H68E H 0.7482 0.5779 -0.2581 0.207 Uiso 0.412(4) 1 calc R U P A 2
H68F H 0.7354 0.6658 -0.2690 0.207 Uiso 0.412(4) 1 calc R U P A 2
C69' C 0.5857(12) 0.7190(8) -0.2455(12) 0.142(6) Uani 0.412(4) 1 d D . P A 2
H69D H 0.6097 0.7539 -0.2428 0.213 Uiso 0.412(4) 1 calc R U P A 2
H69E H 0.5377 0.7248 -0.2159 0.213 Uiso 0.412(4) 1 calc R U P A 2
H69F H 0.5768 0.7305 -0.2925 0.213 Uiso 0.412(4) 1 calc R U P A 2
C70' C 0.5965(12) 0.5807(13) -0.2240(16) 0.130(6) Uani 0.412(4) 1 d D . P A 2
H70D H 0.5555 0.6102 -0.2520 0.195 Uiso 0.412(4) 1 calc R U P A 2
H70E H 0.5759 0.5579 -0.1778 0.195 Uiso 0.412(4) 1 calc R U P A 2
H70F H 0.6314 0.5406 -0.2437 0.195 Uiso 0.412(4) 1 calc R U P A 2
C71 C 0.8260(4) 0.5530(4) -0.0434(4) 0.067(2) Uani 1 1 d . U . . .
C72 C 0.8852(4) 0.5299(4) -0.1041(4) 0.107(3) Uani 1 1 d . U . . .
H72A H 0.8698 0.4973 -0.1206 0.161 Uiso 1 1 calc R U . . .
H72B H 0.9346 0.5024 -0.0883 0.161 Uiso 1 1 calc R U . . .
H72C H 0.8879 0.5757 -0.1410 0.161 Uiso 1 1 calc R U . . .
C73 C 0.8481(4) 0.6112(4) -0.0240(4) 0.088(2) Uani 1 1 d . U . . .
H73A H 0.8487 0.6552 -0.0636 0.133 Uiso 1 1 calc R U . . .
H73B H 0.8981 0.5874 -0.0090 0.133 Uiso 1 1 calc R U . . .
H73C H 0.8115 0.6277 0.0129 0.133 Uiso 1 1 calc R U . . .
C74 C 0.8342(4) 0.4803(4) 0.0158(4) 0.104(3) Uani 1 1 d . U . . .
H74A H 0.8080 0.4933 0.0578 0.156 Uiso 1 1 calc R U . . .
H74B H 0.8875 0.4541 0.0205 0.156 Uiso 1 1 calc R U . . .
H74C H 0.8124 0.4471 0.0068 0.156 Uiso 1 1 calc R U . . .
C75 C 0.5390(4) 0.6645(4) 0.0138(4) 0.067(2) Uani 1 1 d . . . . .
H75 H 0.4928 0.6861 -0.0049 0.081 Uiso 1 1 calc R U . . .
C76 C 0.6418(3) 0.3689(3) 0.3824(3) 0.0422(16) Uani 1 1 d . . . . .
C77 C 0.6472(3) 0.2906(3) 0.4122(3) 0.0460(16) Uani 1 1 d . . . . .
C78 C 0.6957(4) 0.2463(3) 0.4638(3) 0.0552(18) Uani 1 1 d . . . . .
H78 H 0.6997 0.1941 0.4822 0.066 Uiso 1 1 calc R U . . .
C79 C 0.7387(3) 0.2753(4) 0.4896(3) 0.0528(18) Uani 1 1 d . . . . .
C80 C 0.7292(3) 0.3532(4) 0.4614(3) 0.0498(17) Uani 1 1 d . . . . .
H80 H 0.7555 0.3757 0.4772 0.060 Uiso 1 1 calc R U . . .
C81 C 0.6811(3) 0.4007(3) 0.4092(3) 0.0396(15) Uani 1 1 d . . . . .
C82 C 0.6014(4) 0.2526(3) 0.3900(4) 0.0603(19) Uani 1 1 d . U . . .
C83 C 0.6278(4) 0.2545(4) 0.3142(4) 0.089(2) Uani 1 1 d . U . . .
H83A H 0.6169 0.3073 0.2859 0.133 Uiso 1 1 calc R U . . .
H83B H 0.6013 0.2285 0.3006 0.133 Uiso 1 1 calc R U . . .
H83C H 0.6820 0.2288 0.3082 0.133 Uiso 1 1 calc R U . . .
C84 C 0.5155(3) 0.2959(3) 0.3993(3) 0.077(2) Uani 1 1 d . U . . .
H84A H 0.4996 0.2977 0.4465 0.115 Uiso 1 1 calc R U . . .
H84B H 0.4874 0.2694 0.3884 0.115 Uiso 1 1 calc R U . . .
H84C H 0.5056 0.3477 0.3689 0.115 Uiso 1 1 calc R U . . .
C85 C 0.6141(4) 0.1650(3) 0.4323(4) 0.093(2) Uani 1 1 d . U . . .
H85A H 0.6674 0.1364 0.4256 0.139 Uiso 1 1 calc R U . . .
H85B H 0.5845 0.1441 0.4163 0.139 Uiso 1 1 calc R U . . .
H85C H 0.5982 0.1611 0.4806 0.139 Uiso 1 1 calc R U . . .
C86 C 0.7977(3) 0.2238(4) 0.5408(3) 0.063(2) Uani 1 1 d D U . . .
C87 C 0.8675(7) 0.1777(8) 0.5000(9) 0.079(5) Uani 0.588(4) 1 d D U P A 1
H87A H 0.8943 0.2121 0.4681 0.119 Uiso 0.588(4) 1 calc R U P A 1
H87B H 0.8503 0.1544 0.4748 0.119 Uiso 0.588(4) 1 calc R U P A 1
H87C H 0.9012 0.1380 0.5317 0.119 Uiso 0.588(4) 1 calc R U P A 1
C88 C 0.8274(9) 0.2701(10) 0.5697(8) 0.108(6) Uani 0.588(4) 1 d D U P A 1
H88A H 0.7850 0.3102 0.5839 0.162 Uiso 0.588(4) 1 calc R U P A 1
H88B H 0.8620 0.2930 0.5345 0.162 Uiso 0.588(4) 1 calc R U P A 1
H88C H 0.8536 0.2362 0.6089 0.162 Uiso 0.588(4) 1 calc R U P A 1
C89 C 0.7668(12) 0.1636(8) 0.5989(8) 0.113(6) Uani 0.588(4) 1 d D U P A 1
H89A H 0.8087 0.1225 0.6203 0.169 Uiso 0.588(4) 1 calc R U P A 1
H89B H 0.7397 0.1430 0.5799 0.169 Uiso 0.588(4) 1 calc R U P A 1
H89C H 0.7327 0.1877 0.6330 0.169 Uiso 0.588(4) 1 calc R U P A 1
C87' C 0.8776(9) 0.2133(13) 0.5008(13) 0.079(5) Uani 0.412(4) 1 d D . P A 2
H87D H 0.8869 0.2625 0.4821 0.119 Uiso 0.412(4) 1 calc R U P A 2
H87E H 0.8815 0.1924 0.4637 0.119 Uiso 0.412(4) 1 calc R U P A 2
H87F H 0.9148 0.1784 0.5314 0.119 Uiso 0.412(4) 1 calc R U P A 2
C88' C 0.7869(14) 0.2598(15) 0.5993(10) 0.108(6) Uani 0.412(4) 1 d D . P A 2
H88D H 0.8218 0.2258 0.6323 0.162 Uiso 0.412(4) 1 calc R U P A 2
H88E H 0.7352 0.2676 0.6220 0.162 Uiso 0.412(4) 1 calc R U P A 2
H88F H 0.7968 0.3088 0.5804 0.162 Uiso 0.412(4) 1 calc R U P A 2
C89' C 0.7857(18) 0.1434(10) 0.5709(13) 0.113(6) Uani 0.412(4) 1 d D . P A 2
H89D H 0.8250 0.1090 0.5995 0.169 Uiso 0.412(4) 1 calc R U P A 2
H89E H 0.7880 0.1232 0.5337 0.169 Uiso 0.412(4) 1 calc R U P A 2
H89F H 0.7365 0.1481 0.5984 0.169 Uiso 0.412(4) 1 calc R U P A 2
C90 C 0.6808(3) 0.4796(3) 0.3801(3) 0.0408(15) Uani 1 1 d . . . . .
H90 H 0.7103 0.4952 0.3995 0.049 Uiso 1 1 calc R U . . .
C91 C 0.9125(3) 0.6003(3) 0.1499(3) 0.072(2) Uani 1 1 d . . . . .
H91A H 0.9017 0.5824 0.1163 0.108 Uiso 1 1 calc R U . . .
H91B H 0.9386 0.5568 0.1847 0.108 Uiso 1 1 calc R U . . .
H91C H 0.9443 0.6331 0.1273 0.108 Uiso 1 1 calc R U . . .
C92 C 0.6465(4) 0.4431(4) 0.1584(4) 0.097(3) Uani 1 1 d . . . . .
H92A H 0.6789 0.4025 0.1908 0.145 Uiso 1 1 calc R U . . .
H92B H 0.6763 0.4554 0.1141 0.145 Uiso 1 1 calc R U . . .
H92C H 0.6064 0.4261 0.1539 0.145 Uiso 1 1 calc R U . . .
C93 C 0.5496(3) 0.8081(4) 0.3774(4) 0.087(2) Uani 1 1 d . . . . .
H93A H 0.5616 0.7776 0.4233 0.130 Uiso 1 1 calc R U . . .
H93B H 0.4989 0.8112 0.3730 0.130 Uiso 1 1 calc R U . . .
H93C H 0.5520 0.8593 0.3692 0.130 Uiso 1 1 calc R U . . .
C94 C 0.4021(4) 0.8403(4) 0.2341(4) 0.100(3) Uani 1 1 d . . . . .
H94A H 0.3896 0.8746 0.1894 0.150 Uiso 1 1 calc R U . . .
H94B H 0.4218 0.8644 0.2566 0.150 Uiso 1 1 calc R U . . .
H94C H 0.3569 0.8293 0.2619 0.150 Uiso 1 1 calc R U . . .
C95 C 0.4308(3) 0.6833(4) 0.3900(4) 0.097(3) Uani 1 1 d D . . . .
H95A H 0.4027 0.7373 0.3750 0.146 Uiso 1 1 calc R U . . .
H95B H 0.4280 0.6668 0.4397 0.146 Uiso 1 1 calc R U . . .
H95C H 0.4091 0.6538 0.3755 0.146 Uiso 1 1 calc R U . . .

loop_
_atom_site_aniso_label
_atom_site_aniso_U_11
_atom_site_aniso_U_22
_atom_site_aniso_U_33
_atom_site_aniso_U_23
_atom_site_aniso_U_13
_atom_site_aniso_U_12
Y1 0.0438(4) 0.0438(4) 0.0453(4) -0.0124(3) -0.0007(3) -0.0162(3)
Fe1 0.0493(6) 0.0451(5) 0.0437(6) -0.0148(5) 0.0021(5) -0.0210(5)
Fe2 0.0568(6) 0.0554(6) 0.0428(6) -0.0155(5) 0.0046(5) -0.0266(5)
Fe6 0.0410(5) 0.0469(5) 0.0411(6) -0.0153(5) -0.0017(4) -0.0164(4)
Fe4 0.0438(6) 0.0506(6) 0.0461(6) -0.0045(5) -0.0081(5) -0.0167(5)
Fe3 0.0475(6) 0.0545(6) 0.0384(6) -0.0127(5) -0.0050(5) -0.0189(5)
Fe5 0.0440(6) 0.0448(5) 0.0438(6) -0.0104(5) -0.0072(5) -0.0152(4)
N1 0.068(4) 0.060(4) 0.048(4) -0.015(3) -0.001(3) -0.034(3)
N2 0.049(3) 0.052(3) 0.043(4) -0.011(3) 0.001(3) -0.020(3)
N3 0.042(3) 0.047(3) 0.044(3) -0.017(3) -0.004(3) -0.016(3)
N4 0.038(3) 0.050(3) 0.048(4) -0.001(3) -0.011(3) -0.014(3)
N5 0.051(4) 0.070(4) 0.044(4) -0.018(3) -0.001(3) -0.021(3)
N6 0.041(3) 0.038(3) 0.040(3) -0.009(3) 0.000(3) -0.015(3)
O1 0.065(3) 0.048(3) 0.052(3) -0.017(2) 0.005(2) -0.031(2)
O2 0.117(4) 0.085(3) 0.046(3) -0.028(3) 0.019(3) -0.067(3)
O3 0.072(3) 0.083(3) 0.031(3) -0.015(3) 0.010(2) -0.037(3)
O4 0.055(3) 0.056(3) 0.040(3) -0.008(2) -0.001(2) -0.029(2)
O5 0.040(3) 0.047(3) 0.050(3) -0.017(2) -0.008(2) -0.010(2)
O6 0.064(3) 0.047(3) 0.053(3) -0.025(2) -0.009(2) -0.015(2)
O7 0.038(3) 0.055(3) 0.074(3) -0.003(2) -0.012(2) -0.016(2)
O8 0.044(3) 0.056(3) 0.063(3) 0.007(2) -0.012(2) -0.020(2)
O9 0.050(3) 0.074(3) 0.039(3) -0.023(3) -0.002(2) -0.017(2)
O10 0.051(3) 0.098(3) 0.053(3) -0.020(3) -0.010(2) -0.012(3)
O11 0.053(3) 0.041(3) 0.051(3) -0.005(2) -0.016(2) -0.017(2)
O12 0.042(2) 0.041(2) 0.044(3) -0.015(2) -0.001(2) -0.0188(19)
O13 0.057(3) 0.048(2) 0.049(3) -0.013(2) -0.008(2) -0.020(2)
O14 0.045(2) 0.039(2) 0.037(2) -0.009(2) 0.0004(19) -0.0165(19)
C12' 0.133(18) 0.123(16) 0.158(10) -0.055(9) -0.025(10) -0.075(12)
C13' 0.139(13) 0.089(8) 0.160(15) -0.019(10) -0.032(11) -0.079(9)
C14' 0.117(8) 0.170(14) 0.151(16) -0.069(12) 0.038(10) -0.125(10)
O15 0.039(2) 0.038(2) 0.035(2) -0.006(2) -0.0029(19) -0.0103(18)
O16 0.047(3) 0.067(3) 0.056(3) -0.032(2) 0.012(2) -0.026(2)
O17 0.048(3) 0.040(2) 0.077(3) -0.015(2) -0.004(2) -0.006(2)
O18 0.051(3) 0.064(3) 0.067(3) -0.021(3) 0.018(2) -0.017(2)
O19 0.084(3) 0.060(2) 0.085(4) -0.012(2) 0.006(3) -0.029(3)
O20 0.064(3) 0.047(3) 0.046(3) -0.022(2) -0.003(2) -0.021(2)
O21 0.042(3) 0.057(3) 0.042(3) -0.016(2) 0.005(2) -0.016(2)
C1 0.049(4) 0.033(4) 0.044(5) -0.013(3) 0.001(4) -0.008(3)
C2 0.052(4) 0.040(4) 0.054(5) -0.020(4) -0.009(4) -0.012(3)
C3 0.070(5) 0.049(4) 0.067(5) -0.025(4) -0.018(4) -0.012(4)
C4 0.073(5) 0.053(4) 0.065(6) -0.022(4) -0.012(4) -0.027(4)
C5 0.069(5) 0.078(5) 0.065(5) -0.021(4) 0.007(4) -0.043(4)
C6 0.077(5) 0.053(4) 0.051(5) -0.021(4) -0.005(4) -0.032(4)
C7 0.057(5) 0.060(5) 0.064(5) -0.031(4) -0.005(4) -0.015(4)
C8 0.072(5) 0.078(5) 0.064(5) -0.016(4) 0.003(4) -0.030(4)
C9 0.062(5) 0.078(5) 0.106(6) -0.042(5) 0.008(5) -0.017(4)
C10 0.111(6) 0.109(6) 0.074(6) -0.056(5) 0.014(5) -0.039(5)
C11 0.106(7) 0.090(6) 0.106(7) -0.036(6) -0.024(6) -0.063(5)
C12 0.133(18) 0.123(16) 0.158(10) -0.055(9) -0.025(10) -0.075(12)
C13 0.139(13) 0.089(8) 0.160(15) -0.019(10) -0.032(11) -0.079(9)
C14 0.117(8) 0.170(14) 0.151(16) -0.069(12) 0.038(10) -0.125(10)
C15 0.076(5) 0.068(5) 0.065(5) -0.017(4) 0.017(4) -0.053(4)
C16 0.080(6) 0.059(5) 0.039(5) -0.021(4) 0.011(4) -0.037(4)
C17 0.070(5) 0.060(5) 0.055(5) -0.024(4) 0.015(5) -0.031(4)
C18 0.101(7) 0.064(5) 0.044(6) -0.015(4) 0.017(5) -0.034(5)
C19 0.113(7) 0.069(5) 0.038(5) -0.011(4) 0.013(5) -0.039(5)
C20 0.088(6) 0.069(5) 0.065(6) -0.020(5) -0.004(5) -0.029(4)
C21 0.084(6) 0.052(4) 0.029(5) -0.005(4) 0.000(4) -0.025(4)
C22 0.094(6) 0.078(6) 0.053(5) -0.020(5) 0.027(5) -0.040(5)
C23 0.089(6) 0.116(7) 0.088(6) -0.007(6) 0.011(5) -0.047(5)
C24 0.107(6) 0.137(7) 0.073(6) -0.046(5) 0.024(5) -0.072(5)
C25 0.107(6) 0.109(6) 0.089(6) -0.028(5) 0.034(5) -0.059(5)
C26 0.107(7) 0.097(6) 0.051(6) 0.004(5) -0.010(5) -0.036(5)
C27 0.180(14) 0.098(11) 0.079(8) 0.033(10) -0.043(10) -0.050(9)
C28 0.178(17) 0.154(10) 0.074(11) -0.058(9) -0.020(12) -0.012(12)
C29 0.216(13) 0.155(14) 0.038(7) 0.005(13) -0.034(8) -0.011(13)
C27' 0.180(14) 0.098(11) 0.079(8) 0.033(10) -0.043(10) -0.050(9)
C28' 0.178(17) 0.154(10) 0.074(11) -0.058(9) -0.020(12) -0.012(12)
C29' 0.216(13) 0.155(14) 0.038(7) 0.005(13) -0.034(8) -0.011(13)
C30 0.064(5) 0.062(5) 0.048(5) -0.013(4) -0.009(4) -0.023(4)
C31 0.035(4) 0.051(4) 0.048(5) -0.018(4) 0.007(3) -0.018(3)
C32 0.040(4) 0.053(4) 0.051(5) -0.014(4) -0.005(3) -0.012(4)
C33 0.052(5) 0.046(4) 0.077(6) -0.016(4) -0.004(4) -0.007(4)
C34 0.048(5) 0.066(5) 0.063(5) -0.014(4) -0.021(4) -0.011(4)
C35 0.050(4) 0.056(5) 0.067(5) -0.017(4) -0.015(4) -0.014(4)
C36 0.037(4) 0.050(4) 0.050(5) -0.014(4) -0.001(3) -0.017(3)
C37 0.058(5) 0.048(4) 0.070(5) -0.028(4) 0.003(4) -0.010(4)
C38 0.106(6) 0.061(5) 0.120(7) -0.042(5) -0.022(5) -0.003(4)
C39 0.105(6) 0.087(5) 0.077(6) -0.039(5) 0.001(5) -0.031(5)
C40 0.070(5) 0.089(5) 0.087(6) -0.042(5) -0.007(4) -0.037(4)
C41 0.055(5) 0.087(6) 0.119(8) -0.033(6) -0.032(5) 0.001(4)
C42 0.046(7) 0.095(8) 0.104(9) -0.022(8) -0.035(7) 0.005(6)
C43 0.114(12) 0.082(9) 0.194(16) 0.010(10) -0.080(10) 0.002(8)
C44 0.094(12) 0.118(10) 0.135(13) -0.015(10) -0.057(9) -0.017(8)
C42' 0.046(7) 0.095(8) 0.104(9) -0.022(8) -0.035(7) 0.005(6)
C43' 0.114(12) 0.082(9) 0.194(16) 0.010(10) -0.080(10) 0.002(8)
C44' 0.094(12) 0.118(10) 0.135(13) -0.015(10) -0.057(9) -0.017(8)
C45 0.039(4) 0.065(5) 0.047(4) -0.019(4) -0.003(3) -0.025(4)
C46 0.038(4) 0.056(5) 0.054(5) -0.011(4) -0.017(4) -0.006(4)
C47 0.056(5) 0.061(5) 0.066(5) -0.019(4) -0.013(4) -0.015(4)
C48 0.046(5) 0.077(6) 0.087(6) -0.008(5) -0.025(4) -0.013(4)
C49 0.038(5) 0.079(6) 0.110(7) -0.018(5) -0.008(5) -0.019(5)
C50 0.061(5) 0.078(5) 0.072(5) -0.019(4) -0.006(4) -0.027(5)
C51 0.039(4) 0.062(5) 0.049(5) -0.010(4) -0.008(3) -0.021(4)
C52 0.069(6) 0.112(7) 0.136(9) -0.014(7) -0.009(6) -0.031(6)
C53 0.090(8) 0.154(11) 0.183(13) -0.040(12) -0.016(10) -0.078(9)
C54 0.106(7) 0.150(7) 0.166(8) -0.026(6) -0.020(6) -0.055(6)
C55 0.070(8) 0.142(9) 0.146(12) -0.037(9) -0.007(8) -0.075(8)
C53' 0.090(8) 0.154(11) 0.183(13) -0.040(12) -0.016(10) -0.078(9)
C54' 0.106(7) 0.150(7) 0.166(8) -0.026(6) -0.020(6) -0.055(6)
C55' 0.070(8) 0.142(9) 0.146(12) -0.037(9) -0.007(8) -0.075(8)
C56 0.061(5) 0.080(6) 0.095(7) -0.004(5) -0.027(5) -0.019(5)
C57 0.116(6) 0.088(5) 0.166(7) -0.027(5) -0.056(5) -0.026(5)
C58 0.117(7) 0.111(7) 0.129(8) 0.044(6) -0.042(7) -0.035(6)
C59 0.076(6) 0.091(6) 0.182(9) 0.021(6) -0.074(6) -0.008(5)
C60 0.052(5) 0.053(4) 0.048(5) 0.000(4) -0.006(4) -0.025(4)
C61 0.064(5) 0.072(5) 0.041(5) -0.017(4) -0.008(4) -0.030(4)
C62 0.085(6) 0.081(5) 0.035(5) -0.021(4) 0.005(4) -0.042(5)
C63 0.088(6) 0.111(6) 0.050(5) -0.040(5) 0.011(5) -0.048(5)
C64 0.096(7) 0.131(7) 0.057(6) -0.040(6) -0.006(5) -0.046(6)
C65 0.078(6) 0.125(7) 0.061(6) -0.024(6) -0.026(5) -0.026(5)
C66 0.067(5) 0.097(6) 0.035(5) -0.022(4) -0.002(4) -0.026(5)
C67 0.133(8) 0.194(10) 0.045(6) -0.052(6) -0.010(6) -0.057(8)
C68 0.161(11) 0.232(16) 0.054(9) -0.063(12) 0.020(8) -0.100(12)
C69 0.226(18) 0.199(11) 0.022(10) -0.015(8) 0.004(10) -0.116(12)
C70 0.161(13) 0.200(15) 0.067(9) -0.086(10) -0.011(10) -0.057(12)
C68' 0.161(11) 0.232(16) 0.054(9) -0.063(12) 0.020(8) -0.100(12)
C69' 0.226(18) 0.199(11) 0.022(10) -0.015(8) 0.004(10) -0.116(12)
C70' 0.161(13) 0.200(15) 0.067(9) -0.086(10) -0.011(10) -0.057(12)
C71 0.060(5) 0.089(6) 0.044(5) -0.025(5) 0.007(4) -0.018(4)
C72 0.094(6) 0.142(7) 0.096(7) -0.065(6) 0.013(5) -0.033(5)
C73 0.069(5) 0.121(6) 0.103(6) -0.064(5) -0.007(4) -0.033(5)
C74 0.081(6) 0.114(7) 0.102(7) -0.039(6) 0.003(5) -0.015(5)
C75 0.072(5) 0.091(5) 0.046(5) -0.017(5) -0.029(4) -0.021(4)
C76 0.039(4) 0.039(4) 0.041(4) -0.010(4) 0.002(3) -0.010(3)
C77 0.053(4) 0.031(4) 0.047(5) -0.008(4) -0.011(4) -0.006(3)
C78 0.064(5) 0.036(4) 0.055(5) -0.006(4) 0.005(4) -0.017(4)
C79 0.054(4) 0.050(4) 0.046(5) -0.007(4) -0.002(4) -0.015(4)
C80 0.045(4) 0.059(5) 0.047(5) -0.014(4) -0.009(3) -0.017(4)
C81 0.039(4) 0.041(4) 0.037(4) -0.009(3) -0.001(3) -0.015(3)
C82 0.080(5) 0.038(4) 0.063(5) -0.005(4) -0.016(4) -0.022(4)
C83 0.127(6) 0.076(5) 0.079(6) -0.026(5) -0.018(5) -0.043(5)
C84 0.074(5) 0.070(5) 0.093(6) -0.004(4) -0.028(4) -0.036(4)
C85 0.118(6) 0.069(5) 0.101(6) -0.005(5) -0.040(5) -0.040(5)
C86 0.060(5) 0.048(4) 0.064(5) 0.011(4) -0.028(4) -0.010(4)
C87 0.048(6) 0.091(13) 0.092(7) -0.017(9) -0.024(5) -0.012(6)
C88 0.131(16) 0.092(8) 0.098(13) -0.025(10) -0.071(10) 0.003(10)
C89 0.105(11) 0.110(9) 0.066(14) 0.022(8) -0.020(9) -0.005(9)
C87' 0.048(6) 0.091(13) 0.092(7) -0.017(9) -0.024(5) -0.012(6)
C88' 0.131(16) 0.092(8) 0.098(13) -0.025(10) -0.071(10) 0.003(10)
C89' 0.105(11) 0.110(9) 0.066(14) 0.022(8) -0.020(9) -0.005(9)
C90 0.037(4) 0.052(4) 0.032(4) -0.010(4) -0.002(3) -0.015(3)
C91 0.048(4) 0.090(5) 0.068(5) -0.018(5) 0.006(4) -0.022(4)
C92 0.132(7) 0.074(5) 0.084(6) -0.034(5) 0.008(5) -0.033(5)
C93 0.056(5) 0.131(6) 0.098(6) -0.075(6) 0.023(5) -0.037(5)
C94 0.069(5) 0.066(5) 0.165(9) -0.033(6) -0.029(5) -0.011(4)
C95 0.076(6) 0.120(7) 0.090(6) -0.036(5) 0.019(5) -0.036(5)

loop_
_atom_type_symbol
_atom_type_description
_atom_type_scat_dispersion_real
_atom_type_scat_dispersion_imag
_atom_type_scat_source
C C 0.0033 0.0016 'International Tables Vol C Tables 4.2.6.8 and 6.1.1.4'
H H 0.0000 0.0000 'International Tables Vol C Tables 4.2.6.8 and 6.1.1.4'
N N 0.0061 0.0033 'International Tables Vol C Tables 4.2.6.8 and 6.1.1.4'
O O 0.0106 0.0060 'International Tables Vol C Tables 4.2.6.8 and 6.1.1.4'
Fe Fe 0.3463 0.8444 'International Tables Vol C Tables 4.2.6.8 and 6.1.1.4'
Y Y -2.7962 3.5667 'International Tables Vol C Tables 4.2.6.8 and 6.1.1.4'

loop_
_geom_angle_atom_site_label_1
_geom_angle_atom_site_label_2
_geom_angle_atom_site_label_3
_geom_angle
O17 Y1 O16 114.48(14)
O17 Y1 O4 88.33(14)
O16 Y1 O4 136.55(12)
O17 Y1 O12 136.09(12)
O16 Y1 O12 87.41(13)
O4 Y1 O12 101.32(12)
O17 Y1 O15 69.71(12)
O16 Y1 O15 154.32(12)
O4 Y1 O15 66.73(11)
O12 Y1 O15 75.13(11)
O17 Y1 O14 155.60(12)
O16 Y1 O14 69.48(12)
O4 Y1 O14 75.41(12)
O12 Y1 O14 66.26(11)
O15 Y1 O14 118.00(11)
O17 Y1 O18 76.67(14)
O16 Y1 O18 76.56(13)
O4 Y1 O18 146.71(13)
O12 Y1 O18 72.07(12)
O15 Y1 O18 80.16(12)
O14 Y1 O18 126.37(13)
O17 Y1 O19 75.89(13)
O16 Y1 O19 75.02(14)
O4 Y1 O19 75.76(13)
O12 Y1 O19 148.02(12)
O15 Y1 O19 128.85(13)
O14 Y1 O19 82.46(12)
O18 Y1 O19 127.02(13)
O1 Fe1 O6 96.00(16)
O1 Fe1 O16 93.89(16)
O6 Fe1 O16 113.67(15)
O1 Fe1 O14 167.99(15)
O6 Fe1 O14 95.16(15)
O16 Fe1 O14 85.67(15)
O1 Fe1 N1 84.81(18)
O6 Fe1 N1 110.50(17)
O16 Fe1 N1 135.69(18)
O14 Fe1 N1 87.13(18)
O2 Fe2 O3 90.41(18)
O2 Fe2 O21 113.25(18)
O3 Fe2 O21 100.38(17)
O2 Fe2 O14 92.96(16)
O3 Fe2 O14 174.94(17)
O21 Fe2 O14 81.75(14)
O2 Fe2 N2 127.9(2)
O3 Fe2 N2 84.74(19)
O21 Fe2 N2 118.70(17)
O14 Fe2 N2 90.21(17)
O5 Fe6 O13 90.05(15)
O5 Fe6 O21 98.68(15)
O13 Fe6 O21 90.64(14)
O5 Fe6 O12 105.27(14)
O13 Fe6 O12 85.93(14)
O21 Fe6 O12 155.79(15)
O5 Fe6 O14 170.28(15)
O13 Fe6 O14 99.18(14)
O21 Fe6 O14 78.27(14)
O12 Fe6 O14 78.64(13)
O5 Fe6 N3 84.39(17)
O13 Fe6 N3 172.61(16)
O21 Fe6 N3 95.00(15)
O12 Fe6 N3 90.84(16)
O14 Fe6 N3 86.67(17)
O10 Fe4 O7 92.71(18)
O10 Fe4 O17 117.93(18)
O7 Fe4 O17 94.61(16)
O10 Fe4 O15 94.54(16)
O7 Fe4 O15 171.75(16)
O17 Fe4 O15 85.47(15)
O10 Fe4 N4 113.38(19)
O7 Fe4 N4 85.56(18)
O17 Fe4 N4 128.61(18)
O15 Fe4 N4 87.94(16)
O9 Fe3 O13 90.00(15)
O9 Fe3 O20 100.72(16)
O13 Fe3 O20 91.61(14)
O9 Fe3 O15 170.99(15)
O13 Fe3 O15 98.74(14)
O20 Fe3 O15 76.97(14)
O9 Fe3 O4 104.57(16)
O13 Fe3 O4 84.33(14)
O20 Fe3 O4 154.36(16)
O15 Fe3 O4 78.65(14)
O9 Fe3 N5 84.51(19)
O13 Fe3 N5 172.17(17)
O20 Fe3 N5 94.89(16)
O15 Fe3 N5 87.00(17)
O4 Fe3 N5 91.63(17)
O8 Fe5 O11 90.33(16)
O8 Fe5 O20 117.45(17)
O11 Fe5 O20 102.04(16)
O8 Fe5 O15 92.80(15)
O11 Fe5 O15 174.78(15)
O20 Fe5 O15 80.20(14)
O8 Fe5 N6 124.83(17)
O11 Fe5 N6 84.73(17)
O20 Fe5 N6 117.31(16)
O15 Fe5 N6 90.06(16)
C15 N1 O2 116.1(5)
C15 N1 Fe1 123.0(5)
O2 N1 Fe1 120.6(4)
C30 N2 O4 114.9(5)
C30 N2 Fe2 126.7(4)
O4 N2 Fe2 118.3(4)
C45 N3 O6 112.4(5)
C45 N3 Fe6 126.7(4)
O6 N3 Fe6 120.9(3)
C60 N4 O8 113.3(5)
C60 N4 Fe4 125.8(4)
O8 N4 Fe4 120.8(3)
C75 N5 O10 113.5(5)
C75 N5 Fe3 126.4(5)
O10 N5 Fe3 120.1(4)
C90 N6 O12 114.0(5)
C90 N6 Fe5 127.0(4)
O12 N6 Fe5 118.9(3)
C1 O1 Fe1 136.1(4)
N1 O2 Fe2 118.8(3)
C16 O3 Fe2 137.3(4)
N2 O4 Fe3 116.1(3)
N2 O4 Y1 124.3(3)
Fe3 O4 Y1 102.69(14)
C31 O5 Fe6 137.8(4)
N3 O6 Fe1 118.5(3)
C46 O7 Fe4 137.4(4)
N4 O8 Fe5 119.3(3)
C61 O9 Fe3 139.4(4)
N5 O10 Fe4 120.4(3)
C76 O11 Fe5 138.8(4)
N6 O12 Fe6 114.6(3)
N6 O12 Y1 124.8(3)
Fe6 O12 Y1 102.73(14)
Fe6 O13 Fe3 140.38(19)
Fe1 O14 Fe2 118.25(15)
Fe1 O14 Fe6 117.30(17)
Fe2 O14 Fe6 94.66(14)
Fe1 O14 Y1 100.30(14)
Fe2 O14 Y1 124.48(16)
Fe6 O14 Y1 101.63(12)
Fe4 O15 Fe5 116.99(15)
Fe4 O15 Fe3 117.07(17)
Fe5 O15 Fe3 96.46(14)
Fe4 O15 Y1 99.82(13)
Fe5 O15 Y1 124.37(16)
Fe3 O15 Y1 102.28(13)
C93 O16 Fe1 126.8(3)
C93 O16 Y1 128.5(3)
Fe1 O16 Y1 104.54(17)
C94 O17 Fe4 126.9(4)
C94 O17 Y1 127.6(4)
Fe4 O17 Y1 104.99(16)
C95 O18 Y1 138.2(4)
C92 O20 Fe5 130.6(4)
C92 O20 Fe3 128.0(4)
Fe5 O20 Fe3 98.74(16)
C91 O21 Fe2 129.7(3)
C91 O21 Fe6 126.9(3)
Fe2 O21 Fe6 97.51(16)
O1 C1 C2 123.6(6)
O1 C1 C6 118.6(6)
C2 C1 C6 117.8(6)
C3 C2 C1 117.6(6)
C3 C2 C7 120.8(6)
C1 C2 C7 121.5(5)
C2 C3 C4 126.6(6)
C5 C4 C3 114.3(6)
C5 C4 C11 121.2(7)
C3 C4 C11 124.4(7)
C4 C5 C6 122.1(6)
C5 C6 C1 121.5(6)
C5 C6 C15 116.3(6)
C1 C6 C15 121.8(6)
C10 C7 C9 107.7(5)
C10 C7 C8 106.9(5)
C9 C7 C8 109.7(5)
C10 C7 C2 113.1(5)
C9 C7 C2 108.0(5)
C8 C7 C2 111.3(5)
C12 C11 C14 105.6(13)
C12' C11 C13' 113.2(11)
C12 C11 C4 113.2(12)
C12' C11 C4 110.5(16)
C14 C11 C4 116.8(9)
C13' C11 C4 110.2(10)
C12' C11 C14' 109.5(11)
C13' C11 C14' 109.0(10)
C4 C11 C14' 104.0(10)
C12 C11 C13 100.8(11)
C14 C11 C13 112.9(9)
C4 C11 C13 106.6(8)
N1 C15 C6 128.6(6)
O3 C16 C21 120.5(6)
O3 C16 C17 122.9(7)
C21 C16 C17 116.5(7)
C18 C17 C16 119.6(7)
C18 C17 C22 121.9(7)
C16 C17 C22 118.5(7)
C19 C18 C17 124.7(7)
C18 C19 C20 116.1(7)
C18 C19 C26 121.0(7)
C20 C19 C26 122.8(8)
C19 C20 C21 121.8(7)
C16 C21 C20 121.2(7)
C16 C21 C30 122.0(6)
C20 C21 C30 116.8(7)
C23 C22 C24 110.1(7)
C23 C22 C17 109.3(6)
C24 C22 C17 112.2(6)
C23 C22 C25 107.7(6)
C24 C22 C25 106.5(5)
C17 C22 C25 110.9(6)
C29' C26 C28' 114.6(11)
C29' C26 C19 107.7(11)
C28' C26 C19 108.8(12)
C19 C26 C28 110.8(9)
C19 C26 C27 112.1(8)
C28 C26 C27 111.2(8)
C19 C26 C29 111.4(9)
C28 C26 C29 105.5(9)
C27 C26 C29 105.5(8)
C29' C26 C27' 110.4(10)
C28' C26 C27' 106.2(10)
C19 C26 C27' 109.0(10)
N2 C30 C21 126.5(6)
O5 C31 C36 120.5(6)
O5 C31 C32 120.5(6)
C36 C31 C32 119.0(6)
C33 C32 C31 116.7(6)
C33 C32 C37 121.7(6)
C31 C32 C37 121.7(6)
C32 C33 C34 125.5(6)
C35 C34 C33 116.7(6)
C35 C34 C41 123.4(7)
C33 C34 C41 119.9(6)
C34 C35 C36 122.1(6)
C31 C36 C35 119.9(6)
C31 C36 C45 122.5(6)
C35 C36 C45 117.6(6)
C32 C37 C39 111.2(5)
C32 C37 C38 112.8(6)
C39 C37 C38 106.6(6)
C32 C37 C40 109.5(5)
C39 C37 C40 109.6(6)
C38 C37 C40 107.0(5)
C43 C41 C34 113.7(8)
C34 C41 C43' 114.8(10)
C34 C41 C42' 113.1(10)
C43' C41 C42' 115.6(10)
C43 C41 C44 113.6(9)
C34 C41 C44 111.8(9)
C43 C41 C42 107.3(8)
C34 C41 C42 102.2(6)
C44 C41 C42 107.3(8)
C34 C41 C44' 103.5(9)
C43' C41 C44' 104.8(9)
C42' C41 C44' 103.2(9)
N3 C45 C36 126.4(6)
O7 C46 C51 119.9(5)
O7 C46 C47 122.3(6)
C51 C46 C47 117.8(6)
C48 C47 C46 118.5(6)
C48 C47 C56 119.0(6)
C46 C47 C56 122.5(6)
C49 C48 C47 124.6(6)
C48 C49 C50 117.5(6)
C48 C49 C52 122.6(7)
C50 C49 C52 119.9(7)
C49 C50 C51 121.1(6)
C46 C51 C50 120.5(6)
C46 C51 C60 121.9(5)
C50 C51 C60 117.6(6)
C53' C52 C54' 117.8(10)
C54 C52 C49 118.4(8)
C53' C52 C49 118.6(10)
C54' C52 C49 105.6(10)
C54 C52 C55 109.1(9)
C49 C52 C55 109.1(8)
C54 C52 C53 109.1(9)
C49 C52 C53 106.8(7)
C55 C52 C53 103.3(8)
C53' C52 C55' 106.9(10)
C54' C52 C55' 103.8(9)
C49 C52 C55' 101.9(8)
C58 C56 C57 110.1(7)
C58 C56 C47 109.7(6)
C57 C56 C47 110.6(6)
C58 C56 C59 104.2(7)
C57 C56 C59 107.5(7)
C47 C56 C59 114.6(6)
N4 C60 C51 128.4(6)
O9 C61 C66 120.0(6)
O9 C61 C62 121.7(6)
C66 C61 C62 118.3(7)
C63 C62 C61 116.8(7)
C63 C62 C71 122.1(7)
C61 C62 C71 121.1(6)
C62 C63 C64 126.2(7)
C65 C64 C63 114.7(7)
C65 C64 C67 120.7(8)
C63 C64 C67 124.5(8)
C64 C65 C66 122.6(7)
C65 C66 C61 121.3(7)
C65 C66 C75 115.9(7)
C61 C66 C75 122.7(6)
C68' C67 C70' 113.5(11)
C69 C67 C68 111.4(8)
C69 C67 C70 111.2(10)
C68 C67 C70 105.2(8)
C69 C67 C64 111.2(10)
C68' C67 C64 109.0(11)
C70' C67 C64 115.9(14)
C68 C67 C64 110.0(9)
C70 C67 C64 107.7(10)
C68' C67 C69' 106.4(10)
C70' C67 C69' 107.3(11)
C64 C67 C69' 103.9(12)
C74 C71 C73 109.5(6)
C74 C71 C62 109.5(6)
C73 C71 C62 111.9(6)
C74 C71 C72 106.0(6)
C73 C71 C72 107.6(6)
C62 C71 C72 112.1(6)
N5 C75 C66 126.8(6)
O11 C76 C81 119.8(5)
O11 C76 C77 122.1(6)
C81 C76 C77 118.1(6)
C78 C77 C76 118.6(6)
C78 C77 C82 119.8(5)
C76 C77 C82 121.6(6)
C77 C78 C79 124.8(6)
C80 C79 C78 115.0(6)
C80 C79 C86 121.2(6)
C78 C79 C86 123.6(6)
C79 C80 C81 122.6(6)
C76 C81 C80 120.7(5)
C76 C81 C90 121.7(5)
C80 C81 C90 117.3(6)
C84 C82 C83 109.6(6)
C84 C82 C77 110.5(5)
C83 C82 C77 109.0(5)
C84 C82 C85 108.2(5)
C83 C82 C85 106.7(5)
C77 C82 C85 112.8(5)
C87' C86 C88' 112.0(11)
C88 C86 C89 111.6(9)
C87' C86 C79 108.5(12)
C88' C86 C79 110.2(12)
C88 C86 C79 113.3(9)
C89 C86 C79 111.4(10)
C87' C86 C89' 107.8(10)
C88' C86 C89' 110.0(11)
C79 C86 C89' 108.2(15)
C88 C86 C87 106.7(8)
C89 C86 C87 106.3(8)
C79 C86 C87 107.0(9)
N6 C90 C81 127.9(6)

loop_
_geom_bond_atom_site_label_1
_geom_bond_atom_site_label_2
_geom_bond_distance
Y1 O17 2.277(4)
Y1 O16 2.290(4)
Y1 O4 2.350(4)
Y1 O12 2.351(3)
Y1 O15 2.364(3)
Y1 O14 2.373(3)
Y1 O18 2.428(4)
Y1 O19 2.467(3)
Fe1 O1 1.916(4)
Fe1 O6 1.925(4)
Fe1 O16 1.934(4)
Fe1 O14 1.975(3)
Fe1 N1 2.090(5)
Fe2 O2 1.892(4)
Fe2 O3 1.896(4)
Fe2 O21 1.926(4)
Fe2 O14 1.991(3)
Fe2 N2 2.094(5)
Fe6 O5 1.892(4)
Fe6 O13 2.013(4)
Fe6 O21 2.018(3)
Fe6 O12 2.031(3)
Fe6 O14 2.043(3)
Fe6 N3 2.134(5)
Fe4 O10 1.903(4)
Fe4 O7 1.910(4)
Fe4 O17 1.922(4)
Fe4 O15 1.988(3)
Fe4 N4 2.072(4)
Fe3 O9 1.902(4)
Fe3 O13 2.021(3)
Fe3 O20 2.023(3)
Fe3 O15 2.044(3)
Fe3 O4 2.046(3)
Fe3 N5 2.135(5)
Fe5 O8 1.909(4)
Fe5 O11 1.909(4)
Fe5 O20 1.940(4)
Fe5 O15 1.989(3)
Fe5 N6 2.085(5)
N1 C15 1.304(7)
N1 O2 1.389(6)
N2 C30 1.285(7)
N2 O4 1.421(5)
N3 C45 1.292(6)
N3 O6 1.396(5)
N4 C60 1.283(6)
N4 O8 1.375(5)
N5 C75 1.300(7)
N5 O10 1.399(5)
N6 C90 1.286(6)
N6 O12 1.406(5)
O1 C1 1.331(6)
O3 C16 1.304(7)
O5 C31 1.330(6)
O7 C46 1.320(6)
O9 C61 1.337(7)
O11 C76 1.325(6)
C12' C11 1.527(10)
C13' C11 1.529(9)
C14' C11 1.553(9)
O16 C93 1.416(6)
O17 C94 1.429(6)
O18 C95 1.424(5)
O20 C92 1.390(6)
O21 C91 1.432(6)
C1 C2 1.400(7)
C1 C6 1.413(7)
C2 C3 1.388(7)
C2 C7 1.541(8)
C3 C4 1.404(8)
C4 C5 1.371(8)
C4 C11 1.523(8)
C5 C6 1.409(7)
C6 C15 1.436(8)
C7 C10 1.517(8)
C7 C9 1.538(8)
C7 C8 1.540(7)
C11 C12 1.469(18)
C11 C14 1.537(15)
C11 C13 1.570(15)
C16 C21 1.402(8)
C16 C17 1.417(8)
C17 C18 1.389(9)
C17 C22 1.538(9)
C18 C19 1.365(9)
C19 C20 1.382(8)
C19 C26 1.517(10)
C20 C21 1.415(8)
C21 C30 1.439(8)
C22 C23 1.527(8)
C22 C24 1.544(8)
C22 C25 1.587(8)
C26 C29' 1.501(9)
C26 C28' 1.522(9)
C26 C28 1.524(8)
C26 C27 1.549(8)
C26 C29 1.553(8)
C26 C27' 1.562(9)
C31 C36 1.413(7)
C31 C32 1.441(7)
C32 C33 1.381(8)
C32 C37 1.530(8)
C33 C34 1.404(8)
C34 C35 1.359(7)
C34 C41 1.526(8)
C35 C36 1.420(7)
C36 C45 1.432(7)
C37 C39 1.529(8)
C37 C38 1.540(7)
C37 C40 1.575(7)
C41 C43 1.522(8)
C41 C43' 1.527(9)
C41 C42' 1.538(9)
C41 C44 1.539(8)
C41 C42 1.584(8)
C41 C44' 1.598(9)
C46 C51 1.397(7)
C46 C47 1.420(8)
C47 C48 1.388(8)
C47 C56 1.530(8)
C48 C49 1.357(8)
C49 C50 1.374(8)
C49 C52 1.564(9)
C50 C51 1.421(7)
C51 C60 1.435(7)
C52 C54 1.486(8)
C52 C53' 1.505(9)
C52 C54' 1.543(9)
C52 C55 1.576(8)
C52 C53 1.581(8)
C52 C55' 1.596(9)
C56 C58 1.529(10)
C56 C57 1.533(9)
C56 C59 1.558(8)
C61 C66 1.398(8)
C61 C62 1.423(8)
C62 C63 1.390(8)
C62 C71 1.527(9)
C63 C64 1.401(9)
C64 C65 1.373(9)
C64 C67 1.549(10)
C65 C66 1.396(9)
C66 C75 1.452(8)
C67 C69 1.516(8)
C67 C68' 1.523(9)
C67 C70' 1.535(9)
C67 C68 1.546(8)
C67 C70 1.549(8)
C67 C69' 1.558(9)
C71 C74 1.500(8)
C71 C73 1.523(8)
C71 C72 1.546(8)
C76 C81 1.410(7)
C76 C77 1.401(7)
C77 C78 1.403(7)
C77 C82 1.538(8)
C78 C79 1.411(8)
C79 C80 1.376(7)
C79 C86 1.543(8)
C80 C81 1.417(7)
C81 C90 1.433(7)
C82 C84 1.533(8)
C82 C83 1.522(8)
C82 C85 1.574(7)
C86 C87' 1.521(9)
C86 C88' 1.531(9)
C86 C88 1.533(8)
C86 C89 1.531(8)
C86 C89' 1.541(9)
C86 C87 1.545(8)

loop_
_geom_hbond_atom_site_label_D
_geom_hbond_atom_site_label_H
_geom_hbond_atom_site_label_A
_geom_hbond_distance_DH
_geom_hbond_distance_HA
_geom_hbond_distance_DA
_geom_hbond_angle_DHA
O19 H19B N2 0.85 2.63 3.260(6) 132.2
O18 H18B N6 0.85 2.45 3.105(6) 134.9
O19 H19B N2 0.85 2.63 3.260(6) 132.2
O18 H18B N6 0.85 2.45 3.105(6) 134.9
O19 H19B N2 0.85 2.63 3.260(6) 132.2
O18 H18B N6 0.85 2.45 3.105(6) 134.9
O18 H18B N6 0.85 2.45 3.105(6) 134.9
O19 H19B N2 0.85 2.63 3.260(6) 132.2
O18 H18B N6 0.85 2.45 3.105(6) 134.9
O19 H19B N2 0.85 2.63 3.260(6) 132.2
O18 H18B N6 0.85 2.45 3.105(6) 134.9
O19 H19B N2 0.85 2.63 3.260(6) 132.2

loop_
_geom_torsion_atom_site_label_1
_geom_torsion_atom_site_label_2
_geom_torsion_atom_site_label_3
_geom_torsion_atom_site_label_4
_geom_torsion
C15 N1 O2 Fe2 157.1(4)
Fe1 N1 O2 Fe2 -16.8(6)
O3 Fe2 O2 N1 -168.3(4)
O21 Fe2 O2 N1 -66.8(4)
O14 Fe2 O2 N1 15.5(4)
N2 Fe2 O2 N1 108.0(4)
O2 Fe2 O3 C16 -109.6(6)
O21 Fe2 O3 C16 136.7(6)
N2 Fe2 O3 C16 18.4(6)
C30 N2 O4 Fe3 78.1(5)
Fe2 N2 O4 Fe3 -99.1(3)
C30 N2 O4 Y1 -152.8(4)
Fe2 N2 O4 Y1 30.0(4)
O13 Fe6 O5 C31 169.0(5)
O21 Fe6 O5 C31 78.4(5)
O12 Fe6 O5 C31 -105.2(5)
N3 Fe6 O5 C31 -15.8(5)
C45 N3 O6 Fe1 167.8(3)
Fe6 N3 O6 Fe1 -12.0(4)
C60 N4 O8 Fe5 169.3(4)
Fe4 N4 O8 Fe5 -11.0(5)
C75 N5 O10 Fe4 -179.0(4)
Fe3 N5 O10 Fe4 -0.3(5)
C90 N6 O12 Fe6 74.4(5)
Fe5 N6 O12 Fe6 -101.4(3)
C90 N6 O12 Y1 -157.8(3)
Fe5 N6 O12 Y1 26.5(4)
Fe1 O1 C1 C2 -163.2(4)
Fe1 O1 C1 C6 17.8(8)
O1 C1 C2 C3 179.9(5)
C6 C1 C2 C3 -1.1(8)
O1 C1 C2 C7 -4.9(9)
C6 C1 C2 C7 174.2(5)
C1 C2 C3 C4 -0.8(9)
C7 C2 C3 C4 -176.1(6)
C2 C3 C4 C5 2.8(10)
C2 C3 C4 C11 179.9(6)
C3 C4 C5 C6 -3.0(9)
C11 C4 C5 C6 179.9(6)
C4 C5 C6 C1 1.4(10)
C4 C5 C6 C15 173.6(6)
O1 C1 C6 C5 179.9(5)
C2 C1 C6 C5 0.8(9)
O1 C1 C6 C15 8.1(9)
C2 C1 C6 C15 -171.0(5)
C3 C2 C7 C10 -8.2(8)
C1 C2 C7 C10 176.7(5)
C3 C2 C7 C9 110.9(6)
C1 C2 C7 C9 -64.2(7)
C3 C2 C7 C8 -128.5(6)
C1 C2 C7 C8 56.4(7)
C5 C4 C11 C12 -140.1(10)
C3 C4 C11 C12 43.1(13)
C5 C4 C11 C12' -170.3(12)
C3 C4 C11 C12' 12.8(13)
C5 C4 C11 C14 -17.2(13)
C3 C4 C11 C14 166.0(10)
C5 C4 C11 C13' 63.8(12)
C3 C4 C11 C13' -113.0(11)
C5 C4 C11 C14' -52.9(12)
C3 C4 C11 C14' 130.2(11)
C5 C4 C11 C13 110.1(9)
C3 C4 C11 C13 -66.8(11)
O2 N1 C15 C6 174.3(6)
Fe1 N1 C15 C6 -11.9(9)
C5 C6 C15 N1 178.8(6)
C1 C6 C15 N1 -9.0(11)
Fe2 O3 C16 C21 -17.8(10)
Fe2 O3 C16 C17 165.1(4)
O3 C16 C17 C18 177.0(6)
C21 C16 C17 C18 -0.2(9)
O3 C16 C17 C22 -2.3(9)
C21 C16 C17 C22 -179.5(6)
C16 C17 C18 C19 -1.0(11)
C22 C17 C18 C19 178.3(7)
C17 C18 C19 C20 1.1(11)
C17 C18 C19 C26 -175.5(7)
C18 C19 C20 C21 -0.1(10)
C26 C19 C20 C21 176.4(7)
O3 C16 C21 C20 -176.1(6)
C17 C16 C21 C20 1.2(9)
O3 C16 C21 C30 1.6(10)
C17 C16 C21 C30 178.9(6)
C19 C20 C21 C16 -1.0(10)
C19 C20 C21 C30 -178.9(6)
C18 C17 C22 C23 -112.2(7)
C16 C17 C22 C23 67.0(8)
C18 C17 C22 C24 125.3(7)
C16 C17 C22 C24 -55.5(8)
C18 C17 C22 C25 6.3(9)
C16 C17 C22 C25 -174.4(6)
C18 C19 C26 C29' -121.3(13)
C20 C19 C26 C29' 62.4(14)
C18 C19 C26 C28' 113.9(12)
C20 C19 C26 C28' -62.4(13)
C18 C19 C26 C28 68.6(11)
C20 C19 C26 C28 -107.7(10)
C18 C19 C26 C27 -56.2(11)
C20 C19 C26 C27 127.5(10)
C18 C19 C26 C29 -174.2(9)
C20 C19 C26 C29 9.5(12)
C18 C19 C26 C27' -1.4(13)
C20 C19 C26 C27' -177.8(11)
O4 N2 C30 C21 -176.8(5)
Fe2 N2 C30 C21 0.2(10)
C16 C21 C30 N2 5.8(10)
C20 C21 C30 N2 -176.4(6)
Fe6 O5 C31 C36 14.3(8)
Fe6 O5 C31 C32 -167.0(4)
O5 C31 C32 C33 177.7(5)
C36 C31 C32 C33 -3.6(8)
O5 C31 C32 C37 -0.9(8)
C36 C31 C32 C37 177.8(5)
C31 C32 C33 C34 1.5(9)
C37 C32 C33 C34 -179.9(6)
C32 C33 C34 C35 1.7(10)
C32 C33 C34 C41 -177.1(6)
C33 C34 C35 C36 -2.7(9)
C41 C34 C35 C36 176.1(6)
O5 C31 C36 C35 -178.6(5)
C32 C31 C36 C35 2.7(8)
O5 C31 C36 C45 -0.5(8)
C32 C31 C36 C45 -179.2(5)
C34 C35 C36 C31 0.5(9)
C34 C35 C36 C45 -177.7(6)
C33 C32 C37 C39 -117.4(6)
C31 C32 C37 C39 61.2(7)
C33 C32 C37 C38 2.3(8)
C31 C32 C37 C38 -179.2(5)
C33 C32 C37 C40 121.4(6)
C31 C32 C37 C40 -60.1(7)
C35 C34 C41 C43 138.1(9)
C33 C34 C41 C43 -43.2(11)
C35 C34 C41 C43' -154.5(11)
C33 C34 C41 C43' 24.2(12)
C35 C34 C41 C42' -19.0(12)
C33 C34 C41 C42' 159.7(9)
C35 C34 C41 C44 7.9(11)
C33 C34 C41 C44 -173.4(8)
C35 C34 C41 C42 -106.6(8)
C33 C34 C41 C42 72.1(8)
C35 C34 C41 C44' 91.9(10)
C33 C34 C41 C44' -89.4(10)
O6 N3 C45 C36 177.6(5)
Fe6 N3 C45 C36 -2.6(8)
C31 C36 C45 N3 -3.9(9)
C35 C36 C45 N3 174.2(5)
Fe4 O7 C46 C51 11.3(9)
Fe4 O7 C46 C47 -166.6(4)
O7 C46 C47 C48 -178.1(6)
C51 C46 C47 C48 3.9(9)
O7 C46 C47 C56 -0.1(10)
C51 C46 C47 C56 -178.1(6)
C46 C47 C48 C49 -2.3(11)
C56 C47 C48 C49 179.6(7)
C47 C48 C49 C50 0.7(11)
C47 C48 C49 C52 179.6(7)
C48 C49 C50 C51 -0.8(11)
C52 C49 C50 C51 -179.7(6)
O7 C46 C51 C50 177.9(6)
C47 C46 C51 C50 -4.1(9)
O7 C46 C51 C60 0.1(9)
C47 C46 C51 C60 178.1(6)
C49 C50 C51 C46 2.6(10)
C49 C50 C51 C60 -179.5(6)
C48 C49 C52 C54 -11.2(13)
C50 C49 C52 C54 167.6(10)
C48 C49 C52 C53' -170.7(11)
C50 C49 C52 C53' 8.1(14)
C48 C49 C52 C54' 54.5(12)
C50 C49 C52 C54' -126.6(11)
C48 C49 C52 C55 -136.7(9)
C50 C49 C52 C55 42.1(11)
C48 C49 C52 C53 112.2(9)
C50 C49 C52 C53 -69.0(10)
C48 C49 C52 C55' -53.7(11)
C50 C49 C52 C55' 125.1(10)
C48 C47 C56 C58 -127.0(7)
C46 C47 C56 C58 55.0(9)
C48 C47 C56 C57 111.3(7)
C46 C47 C56 C57 -66.6(9)
C48 C47 C56 C59 -10.3(10)
C46 C47 C56 C59 171.7(7)
O8 N4 C60 C51 -179.7(6)
Fe4 N4 C60 C51 0.7(9)
C46 C51 C60 N4 -5.3(10)
C50 C51 C60 N4 176.9(6)
Fe3 O9 C61 C66 3.4(10)
Fe3 O9 C61 C62 -175.4(4)
O9 C61 C62 C63 178.2(6)
C66 C61 C62 C63 -0.7(9)
O9 C61 C62 C71 -3.5(10)
C66 C61 C62 C71 177.7(6)
C61 C62 C63 C64 0.8(11)
C71 C62 C63 C64 -177.6(7)
C62 C63 C64 C65 -0.9(12)
C62 C63 C64 C67 -178.2(7)
C63 C64 C65 C66 1.0(12)
C67 C64 C65 C66 178.4(7)
C64 C65 C66 C61 -1.1(12)
C64 C65 C66 C75 -179.1(7)
O9 C61 C66 C65 -178.0(6)
C62 C61 C66 C65 0.8(10)
O9 C61 C66 C75 -0.1(10)
C62 C61 C66 C75 178.7(6)
C65 C64 C67 C69 85.2(11)
C63 C64 C67 C69 -97.8(11)
C65 C64 C67 C68' 163.6(11)
C63 C64 C67 C68' -19.4(14)
C65 C64 C67 C70' -66.9(14)
C63 C64 C67 C70' 110.1(13)
C65 C64 C67 C68 -151.0(9)
C63 C64 C67 C68 26.1(12)
C65 C64 C67 C70 -36.8(12)
C63 C64 C67 C70 140.2(9)
C65 C64 C67 C69' 50.5(13)
C63 C64 C67 C69' -132.5(11)
C63 C62 C71 C74 -120.2(7)
C61 C62 C71 C74 61.5(8)
C63 C62 C71 C73 118.1(7)
C61 C62 C71 C73 -60.1(8)
C63 C62 C71 C72 -2.9(10)
C61 C62 C71 C72 178.9(6)
O10 N5 C75 C66 179.3(6)
Fe3 N5 C75 C66 0.8(10)
C65 C66 C75 N5 176.3(7)
C61 C66 C75 N5 -1.7(11)
Fe5 O11 C76 C81 -2.7(9)
Fe5 O11 C76 C77 177.6(4)
O11 C76 C77 C78 175.3(5)
C81 C76 C77 C78 -4.5(8)
O11 C76 C77 C82 -4.9(9)
C81 C76 C77 C82 175.3(5)
C76 C77 C78 C79 1.6(9)
C82 C77 C78 C79 -178.2(6)
C77 C78 C79 C80 1.3(9)
C77 C78 C79 C86 -173.6(6)
C78 C79 C80 C81 -1.3(8)
C86 C79 C80 C81 173.7(5)
O11 C76 C81 C80 -175.2(5)
C77 C76 C81 C80 4.6(8)
O11 C76 C81 C90 -2.0(8)
C77 C76 C81 C90 177.7(5)
C79 C80 C81 C76 -1.6(9)
C79 C80 C81 C90 -175.1(5)
C78 C77 C82 C84 123.1(6)
C76 C77 C82 C84 -56.7(8)
C78 C77 C82 C83 -116.4(6)
C76 C77 C82 C83 63.8(7)
C78 C77 C82 C85 1.9(8)
C76 C77 C82 C85 -177.9(5)
C80 C79 C86 C87' -71.7(10)
C78 C79 C86 C87' 102.8(10)
C80 C79 C86 C88' 51.2(11)
C78 C79 C86 C88' -134.2(10)
C80 C79 C86 C88 14.5(10)
C78 C79 C86 C88 -170.9(8)
C80 C79 C86 C89 141.4(8)
C78 C79 C86 C89 -44.0(10)
C80 C79 C86 C89' 171.5(10)
C78 C79 C86 C89' -13.9(11)
C80 C79 C86 C87 -102.8(7)
C78 C79 C86 C87 71.7(8)
O12 N6 C90 C81 -175.3(5)
Fe5 N6 C90 C81 0.1(8)
C76 C81 C90 N6 3.1(9)
C80 C81 C90 N6 176.5(5)

loop_
_platon_squeeze_void_nr
_platon_squeeze_void_average_x
_platon_squeeze_void_average_y
_platon_squeeze_void_average_z
_platon_squeeze_void_volume
_platon_squeeze_void_count_electrons
_platon_squeeze_void_content
1 -0.011 0.003 0.000 1312 179 ' '
2 0.056 0.077 0.402 24 3 ' '
3 0.021 0.171 0.862 6 0 ' '
4 0.500 0.500 0.500 250 53 ' '
5 0.944 0.923 0.598 24 3 ' '
6 0.979 0.829 0.138 5 0 ' '
